data_4115314
loop_
_publ_author_name
'Robert B. Grossman'
'Kazuyuki Hattori'
'Sean Parkin'
'Brian O. Patrick'
'Melissa A. Varner'

_publ_section_title
;
 The Bicyclic N,N'-Diacylaminal: A New Motif for Molecular Self-Assembly
;
_journal_name_full 'Journal of the American Chemical Society'
_journal_page_first 13686
_journal_page_last 13687
_journal_paper_doi 10.1021/ja026949y
_journal_volume 124
_journal_year 2002
_chemical_formula_sum 'C17 H24 N2 O6'
_chemical_formula_weight 352.38
_chemical_name_systematic
; 
 ? 
;
_space_group_IT_number 14
_symmetry_cell_setting monoclinic
_symmetry_space_group_name_Hall '-P 2yn'
_symmetry_space_group_name_H-M 'P 1 21/n 1'
_atom_sites_solution_hydrogens geom
_atom_sites_solution_primary direct
_atom_sites_solution_secondary difmap
_audit_creation_method SHELXL-97
_cell_angle_alpha 90.00
_cell_angle_beta 90.010(10)
_cell_angle_gamma 90.00
_cell_formula_units_Z 4
_cell_length_a 12.2510(10)
_cell_length_b 10.3750(10)
_cell_length_c 13.4600(10)
_cell_measurement_reflns_used 19188
_cell_measurement_temperature 145(1)
_cell_measurement_theta_max 27.88
_cell_measurement_theta_min 1.00
_cell_volume 1710.8(3)
_computing_cell_refinement 'SCALEPACK (Otwinowski & Minor, 1997)'
_computing_data_collection 'COLLECT (Nonius, 1998)'
_computing_data_reduction 'DENZO-SMN (Otwinowski & Minor, 1997)'
_computing_molecular_graphics 'XP in Siemens SHELXTL (Sheldrick, 1994)'
_computing_publication_material 'SHELX97-2 (Sheldrick, 1997) and local procedures'
_computing_structure_refinement 'SHELXL-97 (Sheldrick, 1997)'
_computing_structure_solution 'SHELXS-97 (Sheldrick, 1990)'
_diffrn_ambient_temperature 173(1)
_diffrn_detector_area_resol_mean 18
_diffrn_measured_fraction_theta_full 1.000
_diffrn_measured_fraction_theta_max 1.000
_diffrn_measurement_device_type 'Nonius KappaCCD diffractometer'
_diffrn_measurement_method '\w scans at fixed \c = 55\%'
_diffrn_radiation_monochromator graphite
_diffrn_radiation_source 'fine-focus sealed tube'
_diffrn_radiation_type MoK\a
_diffrn_radiation_wavelength 0.71073
_diffrn_reflns_av_R_equivalents 0.0580
_diffrn_reflns_av_sigmaI/netI 0.0526
_diffrn_reflns_limit_h_max 15
_diffrn_reflns_limit_h_min -15
_diffrn_reflns_limit_k_max 13
_diffrn_reflns_limit_k_min -13
_diffrn_reflns_limit_l_max 17
_diffrn_reflns_limit_l_min -17
_diffrn_reflns_number 14844
_diffrn_reflns_theta_full 27.49
_diffrn_reflns_theta_max 27.49
_diffrn_reflns_theta_min 2.25
_diffrn_standards_decay_% <1
_exptl_absorpt_coefficient_mu 0.104
_exptl_absorpt_correction_type none
_exptl_crystal_colour colourless
_exptl_crystal_density_diffrn 1.368
_exptl_crystal_description lath
_exptl_crystal_F_000 752
_exptl_crystal_size_max 0.40
_exptl_crystal_size_mid 0.15
_exptl_crystal_size_min 0.08
_refine_diff_density_max .405
_refine_diff_density_min -.294
_refine_diff_density_rms .050
_refine_ls_extinction_coef 0.0075(11)
_refine_ls_extinction_expression Fc^*^=kFc[1+0.001xFc^2^\l^3^/sin(2\q)]^-1/4^
_refine_ls_extinction_method SHELXL
_refine_ls_goodness_of_fit_ref 1.036
_refine_ls_hydrogen_treatment mixed
_refine_ls_matrix_type full
_refine_ls_number_parameters 227
_refine_ls_number_reflns 3928
_refine_ls_number_restraints 0
_refine_ls_restrained_S_all 1.036
_refine_ls_R_factor_all 0.0784
_refine_ls_R_factor_gt 0.0527
_refine_ls_shift/su_max 0.002
_refine_ls_shift/su_mean 0.001
_refine_ls_structure_factor_coef Fsqd
_refine_ls_weighting_details 'calc w=1/[\s^2^(Fo^2^)+(0.0471P)^2^+0.6636P] where P=(Fo^2^+2Fc^2^)/3'
_refine_ls_weighting_scheme calc
_refine_ls_wR_factor_gt 0.1084
_refine_ls_wR_factor_ref 0.1180
_reflns_number_gt 2930
_reflns_number_total 3928
_reflns_threshold_expression >2sigma(I)
_cod_data_source_file ja026949y-3_s2_7.cif
_cod_data_source_block (2b)
_cod_original_sg_symbol_H-M 'P 21/n'
_cod_database_code 4115314

loop_
_symmetry_equiv_pos_as_xyz
'x, y, z'
'-x+1/2, y+1/2, -z+1/2'
'-x, -y, -z'
'x-1/2, -y-1/2, z-1/2'

loop_
_atom_site_label
_atom_site_type_symbol
_atom_site_fract_x
_atom_site_fract_y
_atom_site_fract_z
_atom_site_U_iso_or_equiv
_atom_site_adp_type
_atom_site_occupancy
_atom_site_symmetry_multiplicity
_atom_site_calc_flag
_atom_site_refinement_flags
C1 C -0.00941(12) 0.48503(15) 0.27079(11) 0.0157(4) Uani 1 1 d .
C2 C -0.05841(13) 0.45554(16) 0.37356(12) 0.0190(4) Uani 1 1 d .
H2A H -0.0340 0.5216 0.4218 0.023 Uiso 1 1 calc R
H2B H -0.1391 0.4590 0.3697 0.023 Uiso 1 1 calc R
C3 C -0.02294(14) 0.32299(16) 0.40892(12) 0.0207(4) Uani 1 1 d .
H3A H 0.0577 0.3179 0.4099 0.025 Uiso 1 1 calc R
H3B H -0.0499 0.3080 0.4773 0.025 Uiso 1 1 calc R
C4 C -0.06830(13) 0.22119(16) 0.34000(12) 0.0210(4) Uani 1 1 d .
H4A H -0.1490 0.2256 0.3411 0.025 Uiso 1 1 calc R
H4B H -0.0466 0.1351 0.3648 0.025 Uiso 1 1 calc R
C5 C -0.02862(12) 0.23628(16) 0.23201(12) 0.0180(4) Uani 1 1 d .
O6 O 0.09667(10) 0.06173(12) 0.25326(10) 0.0296(3) Uani 1 1 d .
C6 C 0.08444(13) 0.17302(16) 0.22231(12) 0.0190(4) Uani 1 1 d .
N7 N 0.16548(10) 0.23767(13) 0.17883(10) 0.0184(3) Uani 1 1 d .
H7 H 0.2283 0.1973 0.1724 0.022 Uiso 1 1 calc R
C8 C 0.15950(13) 0.37003(16) 0.14073(11) 0.0178(4) Uani 1 1 d .
N9 N 0.18459(11) 0.46203(13) 0.21991(10) 0.0188(3) Uani 1 1 d .
H9 H 0.2531 0.4865 0.2254 0.023 Uiso 1 1 calc R
O10 O 0.14498(9) 0.58168(12) 0.35388(8) 0.0247(3) Uani 1 1 d .
C10 C 0.11394(13) 0.51270(16) 0.28482(12) 0.0178(4) Uani 1 1 d .
C11 C -0.03353(13) 0.37864(15) 0.19276(11) 0.0167(4) Uani 1 1 d .
H11 H -0.1092 0.3936 0.1673 0.020 Uiso 1 1 calc R
C12 C 0.04450(13) 0.39589(16) 0.10505(12) 0.0196(4) Uani 1 1 d .
H12A H 0.0252 0.3351 0.0511 0.024 Uiso 1 1 calc R
H12B H 0.0390 0.4848 0.0788 0.024 Uiso 1 1 calc R
O13 O -0.09857(11) 0.62732(12) 0.15130(9) 0.0327(3) Uani 1 1 d .
C13 C -0.06006(13) 0.61222(16) 0.23279(12) 0.0198(4) Uani 1 1 d .
O14 O -0.05747(10) 0.70251(11) 0.30210(9) 0.0303(3) Uani 1 1 d .
C14 C -0.10884(15) 0.82604(16) 0.27982(14) 0.0286(4) Uani 1 1 d .
H14A H -0.1730 0.8134 0.2361 0.034 Uiso 1 1 calc R
H14B H -0.0565 0.8838 0.2458 0.034 Uiso 1 1 calc R
C15 C -0.14320(17) 0.88286(18) 0.37684(15) 0.0349(5) Uani 1 1 d .
H15A H -0.1780 0.9666 0.3653 0.052 Uiso 1 1 calc R
H15B H -0.0790 0.8944 0.4194 0.052 Uiso 1 1 calc R
H15C H -0.1951 0.8249 0.4095 0.052 Uiso 1 1 calc R
O16 O -0.19221(11) 0.11676(15) 0.19038(11) 0.0455(4) Uani 1 1 d .
C16 C -0.10577(14) 0.15580(16) 0.16584(13) 0.0219(4) Uani 1 1 d .
O17 O -0.06595(14) 0.13927(19) 0.07549(11) 0.0661(6) Uani 1 1 d .
C17 C -0.1396(3) 0.0867(3) -0.00164(18) 0.0770(10) Uani 1 1 d .
H17A H -0.1077 0.0073 -0.0304 0.092 Uiso 1 1 calc R
H17B H -0.2110 0.0644 0.0283 0.092 Uiso 1 1 calc R
C18 C -0.1548(2) 0.1833(3) -0.0796(2) 0.0651(8) Uani 1 1 d .
H18A H -0.2033 0.1488 -0.1311 0.098 Uiso 1 1 calc R
H18B H -0.0839 0.2046 -0.1091 0.098 Uiso 1 1 calc R
H18C H -0.1873 0.2612 -0.0509 0.098 Uiso 1 1 calc R
C19 C 0.24506(15) 0.38448(18) 0.05974(13) 0.0266(4) Uani 1 1 d .
H19A H 0.2296 0.3235 0.0059 0.040 Uiso 1 1 calc R
H19B H 0.3175 0.3666 0.0874 0.040 Uiso 1 1 calc R
H19C H 0.2432 0.4726 0.0337 0.040 Uiso 1 1 calc R

loop_
_atom_site_aniso_label
_atom_site_aniso_U_11
_atom_site_aniso_U_22
_atom_site_aniso_U_33
_atom_site_aniso_U_23
_atom_site_aniso_U_13
_atom_site_aniso_U_12
C1 0.0158(8) 0.0155(8) 0.0159(8) 0.0005(7) -0.0009(6) 0.0005(7)
C2 0.0196(8) 0.0183(9) 0.0190(8) -0.0011(7) 0.0011(7) -0.0009(7)
C3 0.0216(9) 0.0224(9) 0.0181(8) 0.0022(7) 0.0008(7) -0.0024(7)
C4 0.0209(9) 0.0178(9) 0.0244(9) 0.0026(7) 0.0024(7) -0.0019(7)
C5 0.0155(8) 0.0167(9) 0.0217(9) -0.0026(7) -0.0016(6) -0.0006(7)
O6 0.0229(6) 0.0171(7) 0.0489(8) 0.0087(6) 0.0051(6) 0.0018(5)
C6 0.0192(8) 0.0175(9) 0.0203(9) -0.0022(7) -0.0033(7) -0.0008(7)
N7 0.0142(7) 0.0170(7) 0.0239(8) 0.0007(6) 0.0006(6) 0.0019(6)
C8 0.0196(8) 0.0178(9) 0.0161(8) -0.0001(7) 0.0004(6) 0.0008(7)
N9 0.0147(7) 0.0187(8) 0.0229(7) -0.0015(6) 0.0017(6) -0.0031(6)
O10 0.0211(6) 0.0287(7) 0.0242(7) -0.0084(6) -0.0007(5) -0.0061(5)
C10 0.0197(8) 0.0148(9) 0.0188(8) 0.0036(7) -0.0007(7) -0.0009(7)
C11 0.0166(8) 0.0152(8) 0.0182(8) -0.0009(7) -0.0031(6) 0.0009(7)
C12 0.0226(9) 0.0196(9) 0.0165(8) -0.0007(7) -0.0028(7) 0.0020(7)
O13 0.0456(8) 0.0295(8) 0.0231(7) 0.0013(6) -0.0031(6) 0.0157(6)
C13 0.0177(8) 0.0190(9) 0.0226(9) 0.0002(7) 0.0023(7) -0.0008(7)
O14 0.0404(8) 0.0163(7) 0.0341(7) -0.0060(6) -0.0114(6) 0.0074(6)
C14 0.0312(10) 0.0148(9) 0.0397(11) 0.0012(8) -0.0006(8) 0.0041(8)
C15 0.0439(12) 0.0189(10) 0.0418(12) -0.0013(9) 0.0063(9) -0.0005(9)
O16 0.0250(7) 0.0584(10) 0.0531(9) -0.0253(8) 0.0051(7) -0.0181(7)
C16 0.0201(9) 0.0156(9) 0.0300(10) -0.0037(8) -0.0020(7) 0.0013(7)
O17 0.0650(11) 0.0989(15) 0.0343(9) -0.0314(9) 0.0103(8) -0.0568(10)
C17 0.094(2) 0.097(2) 0.0407(15) -0.0312(16) -0.0005(14) -0.0641(19)
C18 0.0515(15) 0.087(2) 0.0566(17) -0.0259(16) -0.0099(13) -0.0073(15)
C19 0.0277(10) 0.0273(10) 0.0247(10) 0.0019(8) 0.0075(8) 0.0018(8)

loop_
_atom_type_symbol
_atom_type_description
_atom_type_scat_dispersion_real
_atom_type_scat_dispersion_imag
_atom_type_scat_source
C C .0033 .0016 'International Tables Vol C Tables 4.2.6.8 and 6.1.1.4'
H H .0000 .0000 'International Tables Vol C Tables 4.2.6.8 and 6.1.1.4'
N N .0061 .0033 'International Tables Vol C Tables 4.2.6.8 and 6.1.1.4'
O O .0106 .0060 'International Tables Vol C Tables 4.2.6.8 and 6.1.1.4'

loop_
_geom_angle_atom_site_label_1
_geom_angle_atom_site_label_2
_geom_angle_atom_site_label_3
_geom_angle
C2 C1 C13 108.10(13)
C2 C1 C10 107.93(13)
C13 C1 C10 105.88(13)
C2 C1 C11 113.12(13)
C13 C1 C11 107.88(12)
C10 C1 C11 113.56(13)
C3 C2 C1 110.50(13)
C3 C2 H2A 109.6
C1 C2 H2A 109.6
C3 C2 H2B 109.6
C1 C2 H2B 109.6
H2A C2 H2B 108.1
C4 C3 C2 109.59(14)
C4 C3 H3A 109.8
C2 C3 H3A 109.8
C4 C3 H3B 109.8
C2 C3 H3B 109.8
H3A C3 H3B 108.2
C3 C4 C5 113.08(13)
C3 C4 H4A 109.0
C5 C4 H4A 109.0
C3 C4 H4B 109.0
C5 C4 H4B 109.0
H4A C4 H4B 107.8
C6 C5 C4 108.72(13)
C6 C5 C16 105.75(13)
C4 C5 C16 107.22(13)
C6 C5 C11 114.04(13)
C4 C5 C11 113.65(13)
C16 C5 C11 106.94(13)
O6 C6 N7 121.82(15)
O6 C6 C5 118.61(14)
N7 C6 C5 119.54(14)
C6 N7 C8 125.93(14)
C6 N7 H7 117.0
C8 N7 H7 117.0
N9 C8 N7 110.20(12)
N9 C8 C12 108.13(13)
N7 C8 C12 108.87(13)
N9 C8 C19 108.26(13)
N7 C8 C19 107.97(13)
C12 C8 C19 113.41(14)
C10 N9 C8 126.60(13)
C10 N9 H9 116.7
C8 N9 H9 116.7
O10 C10 N9 121.39(15)
O10 C10 C1 120.00(14)
N9 C10 C1 118.60(14)
C12 C11 C1 108.67(13)
C12 C11 C5 110.24(13)
C1 C11 C5 115.73(13)
C12 C11 H11 107.3
C1 C11 H11 107.3
C5 C11 H11 107.3
C8 C12 C11 108.45(13)
C8 C12 H12A 110.0
C11 C12 H12A 110.0
C8 C12 H12B 110.0
C11 C12 H12B 110.0
H12A C12 H12B 108.4
O13 C13 O14 124.04(16)
O13 C13 C1 124.73(15)
O14 C13 C1 111.22(14)
C13 O14 C14 117.84(13)
O14 C14 C15 106.78(15)
O14 C14 H14A 110.4
C15 C14 H14A 110.4
O14 C14 H14B 110.4
C15 C14 H14B 110.4
H14A C14 H14B 108.6
C14 C15 H15A 109.5
C14 C15 H15B 109.5
H15A C15 H15B 109.5
C14 C15 H15C 109.5
H15A C15 H15C 109.5
H15B C15 H15C 109.5
O16 C16 O17 122.96(17)
O16 C16 C5 124.96(16)
O17 C16 C5 112.03(14)
C16 O17 C17 117.91(17)
C18 C17 O17 109.1(2)
C18 C17 H17A 109.9
O17 C17 H17A 109.9
C18 C17 H17B 109.9
O17 C17 H17B 109.9
H17A C17 H17B 108.3
C17 C18 H18A 109.5
C17 C18 H18B 109.5
H18A C18 H18B 109.5
C17 C18 H18C 109.5
H18A C18 H18C 109.5
H18B C18 H18C 109.5
C8 C19 H19A 109.5
C8 C19 H19B 109.5
H19A C19 H19B 109.5
C8 C19 H19C 109.5
H19A C19 H19C 109.5
H19B C19 H19C 109.5

loop_
_geom_bond_atom_site_label_1
_geom_bond_atom_site_label_2
_geom_bond_distance
C1 C2 1.539(2)
C1 C13 1.545(2)
C1 C10 1.550(2)
C1 C11 1.552(2)
C2 C3 1.519(2)
C2 H2A 0.9900
C2 H2B 0.9900
C3 C4 1.511(2)
C3 H3A 0.9900
C3 H3B 0.9900
C4 C5 1.541(2)
C4 H4A 0.9900
C4 H4B 0.9900
C5 C6 1.538(2)
C5 C16 1.544(2)
C5 C11 1.570(2)
O6 C6 1.237(2)
C6 N7 1.334(2)
N7 C8 1.468(2)
N7 H7 0.8800
C8 N9 1.463(2)
C8 C12 1.512(2)
C8 C19 1.520(2)
N9 C10 1.338(2)
N9 H9 0.8800
O10 C10 1.2332(19)
C11 C12 1.530(2)
C11 H11 1.0000
C12 H12A 0.9900
C12 H12B 0.9900
O13 C13 1.204(2)
C13 O14 1.322(2)
O14 C14 1.459(2)
C14 C15 1.493(3)
C14 H14A 0.9900
C14 H14B 0.9900
C15 H15A 0.9800
C15 H15B 0.9800
C15 H15C 0.9800
O16 C16 1.181(2)
C16 O17 1.322(2)
O17 C17 1.480(3)
C17 C18 1.463(4)
C17 H17A 0.9900
C17 H17B 0.9900
C18 H18A 0.9800
C18 H18B 0.9800
C18 H18C 0.9800
C19 H19A 0.9800
C19 H19B 0.9800
C19 H19C 0.9800

loop_
_geom_torsion_atom_site_label_1
_geom_torsion_atom_site_label_2
_geom_torsion_atom_site_label_3
_geom_torsion_atom_site_label_4
_geom_torsion
C13 C1 C2 C3 172.67(13)
C10 C1 C2 C3 -73.23(16)
C11 C1 C2 C3 53.29(17)
C1 C2 C3 C4 -64.01(17)
C2 C3 C4 C5 60.35(18)
C3 C4 C5 C6 82.98(17)
C3 C4 C5 C16 -163.13(14)
C3 C4 C5 C11 -45.18(18)
C4 C5 C6 O6 50.56(19)
C16 C5 C6 O6 -64.30(19)
C11 C5 C6 O6 178.50(14)
C4 C5 C6 N7 -131.13(15)
C16 C5 C6 N7 114.01(16)
C11 C5 C6 N7 -3.2(2)
O6 C6 N7 C8 -179.31(15)
C5 C6 N7 C8 2.4(2)
C6 N7 C8 N9 87.14(18)
C6 N7 C8 C12 -31.3(2)
C6 N7 C8 C19 -154.81(15)
N7 C8 N9 C10 -87.41(19)
C12 C8 N9 C10 31.5(2)
C19 C8 N9 C10 154.72(16)
C8 N9 C10 O10 174.11(15)
C8 N9 C10 C1 -6.9(2)
C2 C1 C10 O10 -43.7(2)
C13 C1 C10 O10 71.88(18)
C11 C1 C10 O10 -169.94(14)
C2 C1 C10 N9 137.33(15)
C13 C1 C10 N9 -107.10(16)
C11 C1 C10 N9 11.1(2)
C2 C1 C11 C12 -163.47(13)
C13 C1 C11 C12 77.01(15)
C10 C1 C11 C12 -40.01(17)
C2 C1 C11 C5 -38.85(18)
C13 C1 C11 C5 -158.37(13)
C10 C1 C11 C5 84.61(16)
C6 C5 C11 C12 32.92(18)
C4 C5 C11 C12 158.29(13)
C16 C5 C11 C12 -83.59(15)
C6 C5 C11 C1 -90.89(16)
C4 C5 C11 C1 34.49(18)
C16 C5 C11 C1 152.60(13)
N9 C8 C12 C11 -59.83(17)
N7 C8 C12 C11 59.89(16)
C19 C8 C12 C11 -179.89(14)
C1 C11 C12 C8 65.88(16)
C5 C11 C12 C8 -61.92(16)
C2 C1 C13 O13 -131.24(17)
C10 C1 C13 O13 113.31(18)
C11 C1 C13 O13 -8.6(2)
C2 C1 C13 O14 47.70(17)
C10 C1 C13 O14 -67.75(16)
C11 C1 C13 O14 170.35(13)
O13 C13 O14 C14 2.9(2)
C1 C13 O14 C14 -176.08(14)
C13 O14 C14 C15 153.09(15)
C6 C5 C16 O16 132.15(19)
C4 C5 C16 O16 16.3(2)
C11 C5 C16 O16 -106.0(2)
C6 C5 C16 O17 -50.5(2)
C4 C5 C16 O17 -166.36(16)
C11 C5 C16 O17 71.41(19)
O16 C16 O17 C17 9.2(3)
C5 C16 O17 C17 -168.2(2)
C16 O17 C17 C18 116.4(2)
